data_1505228
loop_
_publ_author_name
'Pan, Yuanhu'
'Wang, Xiaochuan'
'Hu, Xianming'

_publ_section_title
;
 Cytotoxic withanolides from the flowers of Datura metel.
;
_journal_issue 7
_journal_name_full 'Journal of natural products'
_journal_page_first 1127
_journal_page_last 1132
_journal_paper_doi 10.1021/np070096b
_journal_volume 70
_journal_year 2007
_chemical_formula_moiety 'C28 H36 O6, 2(H2 O)'
_chemical_formula_sum 'C28 H40 O8'
_chemical_formula_weight 504.6
_chemical_name_common 'withametelin I'
_chemical_name_systematic
;

 ?

;
_space_group_IT_number 19
_symmetry_cell_setting orthorhombic
_symmetry_space_group_name_Hall 'P 2ac 2ab'
_symmetry_space_group_name_H-M 'P 21 21 21'
_atom_sites_solution_hydrogens geom
_atom_sites_solution_primary direct
_atom_sites_solution_secondary difmap
_audit_creation_method SHELXL-97
_cell_angle_alpha 90.00
_cell_angle_beta 90.00
_cell_angle_gamma 90.00
_cell_formula_units_Z 4
_cell_length_a 10.6156(7)
_cell_length_b 11.2307(7)
_cell_length_c 21.7108(14)
_cell_measurement_reflns_used 6498
_cell_measurement_temperature 273(2)
_cell_measurement_theta_max 27.35
_cell_measurement_theta_min 2.61
_cell_volume 2588.4(3)
_computing_cell_refinement 'Bruker SMART'
_computing_data_collection 'Bruker SMART'
_computing_data_reduction 'Bruker SAINT'
_computing_molecular_graphics 'Bruker SHELXTL'
_computing_publication_material 'Bruker SHELXTL'
_computing_structure_refinement 'SHELXL-97 (Sheldrick, 1997)'
_computing_structure_solution 'SHELXS-97 (Sheldrick, 1990)'
_diffrn_ambient_temperature 273(2)
_diffrn_measured_fraction_theta_full 0.999
_diffrn_measured_fraction_theta_max 0.999
_diffrn_measurement_device_type 'CCD area detector'
_diffrn_measurement_method 'phi and omega scans'
_diffrn_radiation_monochromator graphite
_diffrn_radiation_source 'fine-focus sealed tube'
_diffrn_radiation_type MoK\a
_diffrn_radiation_wavelength 0.71073
_diffrn_reflns_av_R_equivalents 0.0164
_diffrn_reflns_av_sigmaI/netI 0.0193
_diffrn_reflns_limit_h_max 13
_diffrn_reflns_limit_h_min -13
_diffrn_reflns_limit_k_max 8
_diffrn_reflns_limit_k_min -14
_diffrn_reflns_limit_l_max 28
_diffrn_reflns_limit_l_min -28
_diffrn_reflns_number 16826
_diffrn_reflns_theta_full 27.50
_diffrn_reflns_theta_max 27.50
_diffrn_reflns_theta_min 2.14
_exptl_absorpt_coefficient_mu 0.085
_exptl_absorpt_correction_T_max 0.9840
_exptl_absorpt_correction_T_min 0.9618
_exptl_absorpt_correction_type none
_exptl_crystal_density_diffrn 1.220
_exptl_crystal_density_meas 0
_exptl_crystal_density_method 'not measured'
_exptl_crystal_F_000 1010
_exptl_crystal_size_max 0.46
_exptl_crystal_size_mid 0.37
_exptl_crystal_size_min 0.19
_refine_diff_density_max 0.164
_refine_diff_density_min -0.121
_refine_diff_density_rms 0.023
_refine_ls_abs_structure_details 'Flack H D (1983), Acta Cryst. A39, 876-881'
_refine_ls_abs_structure_Flack -0.2(7)
_refine_ls_extinction_coef 0.0032(3)
_refine_ls_extinction_expression Fc^*^=kFc[1+0.001xFc^2^\l^3^/sin(2\q)]^-1/4^
_refine_ls_extinction_method SHELXL
_refine_ls_goodness_of_fit_ref 1.022
_refine_ls_hydrogen_treatment mixed
_refine_ls_matrix_type full
_refine_ls_number_parameters 440
_refine_ls_number_reflns 5908
_refine_ls_number_restraints 0
_refine_ls_restrained_S_all 1.022
_refine_ls_R_factor_all 0.0394
_refine_ls_R_factor_gt 0.0330
_refine_ls_shift/su_max 0.000
_refine_ls_shift/su_mean 0.000
_refine_ls_structure_factor_coef Fsqd
_refine_ls_weighting_details 'calc w=1/[\s^2^(Fo^2^)+(0.0157P)^2^+0.4534P] where P=(Fo^2^+2Fc^2^)/3'
_refine_ls_weighting_scheme calc
_refine_ls_wR_factor_gt 0.0614
_refine_ls_wR_factor_ref 0.0640
_reflns_number_gt 5202
_reflns_number_total 5908
_reflns_threshold_expression >2sigma(I)
_cod_data_source_file np070096bsi20070309_102437.cif
_cod_data_source_block 61010pyh_0m
_cod_depositor_comments
;
The following automatic conversions were performed:

'_symmetry_cell_setting' value 'Orthorhombic' changed to
'orthorhombic' according to
/home/saulius/struct/CIF-dictionaries/cif_core.dic dictionary named
'cif_core.dic' version 2.4.1 from 2010-06-29.

Automatic conversion script
Id: cif_fix_values 1715 2011-07-08 13:25:40Z adriana 
;
_cod_original_sg_symbol_H-M P2(1)2(1)2(1)
_cod_database_code 1505228

loop_
_symmetry_equiv_pos_as_xyz
'x, y, z'
'-x+1/2, -y, z+1/2'
'-x, y+1/2, -z+1/2'
'x+1/2, -y+1/2, -z'

loop_
_atom_site_label
_atom_site_type_symbol
_atom_site_fract_x
_atom_site_fract_y
_atom_site_fract_z
_atom_site_U_iso_or_equiv
_atom_site_adp_type
_atom_site_occupancy
_atom_site_symmetry_multiplicity
_atom_site_calc_flag
_atom_site_refinement_flags
O1 O 0.39835(17) 0.69539(13) 0.55050(5) 0.0890(5) Uani 1 1 d .
O2 O 0.51512(12) 0.36287(10) 0.41689(5) 0.0504(3) Uani 1 1 d .
O3 O 0.85116(13) 0.00304(13) 0.19652(6) 0.0794(4) Uani 1 1 d .
O4 O 0.84007(12) 0.19223(11) 0.21672(4) 0.0601(3) Uani 1 1 d .
O5 O 0.77291(10) 0.19119(9) 0.37071(4) 0.0443(2) Uani 1 1 d .
O6 O 0.38148(12) 0.93374(11) 0.36407(5) 0.0658(3) Uani 1 1 d .
O1W O 0.73845(15) 0.82950(16) 0.10732(9) 0.0827(4) Uani 1 1 d .
O2W O 0.16136(18) 0.28826(18) 0.50925(7) 0.0961(6) Uani 1 1 d .
C1 C 0.41399(15) 0.78619(16) 0.52198(6) 0.0512(4) Uani 1 1 d .
C2 C 0.4477(2) 0.8957(2) 0.55471(9) 0.0689(5) Uani 1 1 d .
C3 C 0.4212(2) 1.0008(2) 0.53085(10) 0.0816(7) Uani 1 1 d .
C4 C 0.3663(2) 1.01369(18) 0.46916(10) 0.0735(6) Uani 1 1 d .
C5 C 0.41434(16) 0.91570(14) 0.42776(7) 0.0507(4) Uani 1 1 d .
C6 C 0.39711(13) 0.78893(13) 0.45174(6) 0.0410(3) Uani 1 1 d .
C7 C 0.49919(13) 0.70082(13) 0.42548(6) 0.0374(3) Uani 1 1 d .
C8 C 0.54244(14) 0.73068(12) 0.35977(6) 0.0376(3) Uani 1 1 d .
C9 C 0.59919(15) 0.85486(13) 0.35809(7) 0.0475(4) Uani 1 1 d .
H9A H 0.6764 0.8555 0.3820 0.057 Uiso 1 1 calc R
H9B H 0.6204 0.8750 0.3159 0.057 Uiso 1 1 calc R
C10 C 0.51165(18) 0.94580(15) 0.38302(7) 0.0570(4) Uani 1 1 d .
H10 H 0.5443 1.0273 0.3850 0.068 Uiso 1 1 calc R
C11 C 0.46089(15) 0.56961(14) 0.42956(7) 0.0440(3) Uani 1 1 d .
C12 C 0.55991(13) 0.48145(12) 0.40622(6) 0.0400(3) Uani 1 1 d .
H3 H 0.6352 0.4922 0.4317 0.048 Uiso 1 1 calc R
C13 C 0.59843(11) 0.50756(12) 0.33916(6) 0.0347(3) Uani 1 1 d .
C14 C 0.64072(13) 0.63935(13) 0.33969(6) 0.0382(3) Uani 1 1 d .
C15 C 0.70248(17) 0.65819(15) 0.27713(8) 0.0502(4) Uani 1 1 d .
C16 C 0.77333(16) 0.54117(15) 0.26684(8) 0.0482(4) Uani 1 1 d .
C17 C 0.72268(13) 0.44876(13) 0.31452(6) 0.0370(3) Uani 1 1 d .
C18 C 0.72048(13) 0.32382(13) 0.28480(6) 0.0393(3) Uani 1 1 d .
C19 C 0.67980(14) 0.22147(14) 0.32567(7) 0.0419(3) Uani 1 1 d .
C20 C 0.89532(14) 0.16001(13) 0.34557(6) 0.0418(3) Uani 1 1 d .
C21 C 0.94429(14) 0.26455(14) 0.30880(7) 0.0447(3) Uani 1 1 d .
C22 C 0.85084(15) 0.29298(14) 0.25899(7) 0.0453(3) Uani 1 1 d .
C23 C 0.85726(15) 0.08025(16) 0.23527(7) 0.0525(4) Uani 1 1 d .
C24 C 0.88404(13) 0.05609(13) 0.30117(7) 0.0418(3) Uani 1 1 d .
C25 C 0.89875(16) -0.05620(15) 0.31732(9) 0.0602(4) Uani 1 1 d .
H25A H 0.8922 -0.1161 0.2879 0.072 Uiso 1 1 calc R
H25B H 0.9157 -0.0755 0.3581 0.072 Uiso 1 1 calc R
C26 C 0.97635(19) 0.13295(17) 0.40112(8) 0.0700(5) Uani 1 1 d .
H26A H 0.9780 0.2010 0.4279 0.105 Uiso 1 1 calc R
H26B H 1.0605 0.1147 0.3879 0.105 Uiso 1 1 calc R
H26C H 0.9420 0.0660 0.4229 0.105 Uiso 1 1 calc R
C27 C 0.48947(14) 0.48453(15) 0.29464(7) 0.0431(3) Uani 1 1 d .
C28 C 0.26212(15) 0.74954(16) 0.43687(8) 0.0573(4) Uani 1 1 d .
H28A H 0.2042 0.8105 0.4494 0.086 Uiso 1 1 calc R
H28B H 0.2435 0.6771 0.4585 0.086 Uiso 1 1 calc R
H28C H 0.2542 0.7363 0.3934 0.086 Uiso 1 1 calc R
H6 H 0.7781(12) 0.4428(11) 0.3481(6) 0.027(3) Uiso 1 1 d .
H7 H 0.6640(13) 0.3265(12) 0.2505(6) 0.033(3) Uiso 1 1 d .
H8 H 0.5997(14) 0.2432(12) 0.3493(6) 0.042(4) Uiso 1 1 d .
H9 H 0.6611(13) 0.1494(13) 0.3004(6) 0.043(4) Uiso 1 1 d .
H11 H 0.9535(15) 0.3330(15) 0.3359(7) 0.053(4) Uiso 1 1 d .
H12 H 0.8785(14) 0.3580(13) 0.2334(7) 0.044(4) Uiso 1 1 d .
H21 H 0.5143(14) 0.5000(13) 0.2522(7) 0.048(4) Uiso 1 1 d .
H22 H 0.4619(15) 0.4033(15) 0.2987(7) 0.049(4) Uiso 1 1 d .
H23 H 0.4146(16) 0.5340(15) 0.3044(7) 0.061(5) Uiso 1 1 d .
H25 H 1.0292(16) 0.2454(14) 0.2910(7) 0.055(4) Uiso 1 1 d .
H26 H 0.7573(17) 0.7247(16) 0.2781(8) 0.065(5) Uiso 1 1 d .
H27 H 0.6339(17) 0.6710(15) 0.2443(8) 0.062(5) Uiso 1 1 d .
H28 H 0.8635(17) 0.5519(15) 0.2734(7) 0.058(5) Uiso 1 1 d .
H29 H 0.7602(14) 0.5104(14) 0.2255(7) 0.049(4) Uiso 1 1 d .
H30 H 0.3891(19) 1.0893(18) 0.4513(9) 0.075(6) Uiso 1 1 d .
H31 H 0.4435(14) 0.5504(13) 0.4723(7) 0.046(4) Uiso 1 1 d .
H32 H 0.3830(15) 0.5551(14) 0.4056(7) 0.053(4) Uiso 1 1 d .
H33 H 0.779(3) 0.880(3) 0.1272(13) 0.129(12) Uiso 1 1 d .
H34 H 0.779(3) 0.823(2) 0.0675(13) 0.125(10) Uiso 1 1 d .
H35 H 0.215(3) 0.305(3) 0.5396(14) 0.146(12) Uiso 1 1 d .
H36 H 0.112(3) 0.237(3) 0.5261(13) 0.140(12) Uiso 1 1 d .
H38 H 0.276(2) 1.007(2) 0.4716(9) 0.090(7) Uiso 1 1 d .
H39 H 0.434(2) 0.361(2) 0.4095(12) 0.124(10) Uiso 1 1 d .
H40 H 0.7070(13) 0.6457(12) 0.3708(6) 0.037(4) Uiso 1 1 d .
H41 H 0.5716(13) 0.7119(12) 0.4512(6) 0.036(4) Uiso 1 1 d .
H42 H 0.4685(13) 0.7269(12) 0.3322(6) 0.034(3) Uiso 1 1 d .
H43 H 0.440(2) 1.069(2) 0.5562(10) 0.103(7) Uiso 1 1 d .
H44 H 0.4835(17) 0.8814(15) 0.5945(9) 0.069(5) Uiso 1 1 d .

loop_
_atom_site_aniso_label
_atom_site_aniso_U_11
_atom_site_aniso_U_22
_atom_site_aniso_U_33
_atom_site_aniso_U_23
_atom_site_aniso_U_13
_atom_site_aniso_U_12
O1 0.1565(15) 0.0678(9) 0.0428(6) 0.0088(6) 0.0197(8) 0.0081(9)
O2 0.0556(7) 0.0401(6) 0.0556(6) 0.0126(5) 0.0160(5) 0.0035(5)
O3 0.0830(9) 0.0844(9) 0.0708(8) -0.0425(8) -0.0143(7) 0.0216(8)
O4 0.0748(8) 0.0701(8) 0.0353(5) -0.0076(5) 0.0034(5) 0.0226(7)
O5 0.0526(6) 0.0448(6) 0.0354(5) 0.0004(4) 0.0088(4) 0.0028(5)
O6 0.0787(9) 0.0675(8) 0.0512(6) 0.0144(6) 0.0077(6) 0.0233(7)
O1W 0.0699(9) 0.0939(12) 0.0843(11) -0.0263(9) -0.0004(8) 0.0148(8)
O2W 0.1026(12) 0.1319(15) 0.0537(8) 0.0215(9) -0.0176(8) -0.0503(12)
C1 0.0564(9) 0.0597(10) 0.0375(8) -0.0015(7) 0.0111(7) 0.0041(8)
C2 0.0756(12) 0.0907(16) 0.0405(9) -0.0180(10) 0.0110(9) -0.0127(11)
C3 0.1142(18) 0.0652(13) 0.0653(12) -0.0250(11) 0.0362(12) -0.0215(13)
C4 0.1008(17) 0.0464(11) 0.0734(13) -0.0027(9) 0.0350(12) 0.0085(11)
C5 0.0618(10) 0.0455(9) 0.0448(8) 0.0012(7) 0.0105(7) 0.0072(7)
C6 0.0441(7) 0.0442(8) 0.0347(7) -0.0012(6) 0.0062(6) 0.0019(7)
C7 0.0366(7) 0.0435(8) 0.0321(6) 0.0020(6) 0.0015(6) -0.0006(6)
C8 0.0400(7) 0.0401(7) 0.0328(6) 0.0028(6) 0.0029(6) -0.0014(6)
C9 0.0565(9) 0.0435(8) 0.0424(8) 0.0046(7) 0.0135(7) -0.0020(7)
C10 0.0780(12) 0.0407(8) 0.0522(9) 0.0036(7) 0.0162(8) -0.0011(9)
C11 0.0476(8) 0.0446(8) 0.0399(8) 0.0058(7) 0.0110(7) -0.0007(7)
C12 0.0411(7) 0.0416(8) 0.0372(7) 0.0050(6) 0.0048(6) 0.0000(6)
C13 0.0322(6) 0.0388(7) 0.0331(6) 0.0027(5) 0.0025(5) -0.0005(6)
C14 0.0366(7) 0.0432(8) 0.0349(7) 0.0015(6) 0.0039(6) -0.0049(6)
C15 0.0577(10) 0.0426(9) 0.0502(9) 0.0016(7) 0.0204(8) -0.0060(8)
C16 0.0470(9) 0.0490(9) 0.0486(9) 0.0017(7) 0.0155(7) -0.0012(7)
C17 0.0344(7) 0.0425(8) 0.0340(7) 0.0017(6) 0.0010(5) -0.0023(6)
C18 0.0384(7) 0.0453(8) 0.0341(7) -0.0031(6) -0.0006(6) 0.0009(6)
C19 0.0402(7) 0.0408(8) 0.0448(8) -0.0073(6) 0.0071(6) -0.0059(6)
C20 0.0437(7) 0.0418(8) 0.0399(7) -0.0021(6) -0.0021(6) -0.0004(6)
C21 0.0376(7) 0.0414(8) 0.0550(9) -0.0027(7) 0.0063(7) -0.0031(7)
C22 0.0502(8) 0.0442(8) 0.0415(7) 0.0037(7) 0.0131(7) 0.0037(7)
C23 0.0415(8) 0.0621(11) 0.0538(9) -0.0176(8) 0.0002(7) 0.0091(8)
C24 0.0336(7) 0.0423(8) 0.0494(8) -0.0054(6) 0.0088(6) -0.0026(6)
C25 0.0604(10) 0.0475(10) 0.0728(11) -0.0039(8) 0.0216(9) -0.0031(8)
C26 0.0839(13) 0.0683(12) 0.0578(10) 0.0002(9) -0.0216(10) 0.0089(10)
C27 0.0383(7) 0.0475(9) 0.0434(8) 0.0011(7) -0.0037(6) -0.0015(7)
C28 0.0440(8) 0.0627(11) 0.0651(10) -0.0084(8) 0.0052(8) 0.0039(8)

loop_
_atom_type_symbol
_atom_type_description
_atom_type_scat_dispersion_real
_atom_type_scat_dispersion_imag
_atom_type_scat_source
C C 0.0033 0.0016 'International Tables Vol C Tables 4.2.6.8 and 6.1.1.4'
H H 0.0000 0.0000 'International Tables Vol C Tables 4.2.6.8 and 6.1.1.4'
O O 0.0106 0.0060 'International Tables Vol C Tables 4.2.6.8 and 6.1.1.4'

loop_
_geom_angle_atom_site_label_1
_geom_angle_atom_site_label_2
_geom_angle_atom_site_label_3
_geom_angle
C23 O4 C22 121.99(12)
C19 O5 C20 114.73(10)
C5 O6 C10 60.62(10)
O1 C1 C2 119.68(15)
O1 C1 C6 120.75(15)
C2 C1 C6 119.56(16)
C3 C2 C1 120.60(19)
C2 C3 C4 122.06(19)
C3 C4 C5 109.72(18)
O6 C5 C10 59.95(10)
O6 C5 C4 112.79(15)
C10 C5 C4 117.84(15)
O6 C5 C6 115.43(13)
C10 C5 C6 121.89(13)
C4 C5 C6 115.87(13)
C5 C6 C1 110.07(13)
C5 C6 C28 108.00(13)
C1 C6 C28 108.18(12)
C5 C6 C7 112.34(11)
C1 C6 C7 105.47(11)
C28 C6 C7 112.68(12)
C11 C7 C8 110.08(11)
C11 C7 C6 113.65(11)
C8 C7 C6 113.89(11)
C9 C8 C14 109.81(11)
C9 C8 C7 109.96(11)
C14 C8 C7 108.83(11)
C10 C9 C8 112.01(13)
O6 C10 C5 59.43(10)
O6 C10 C9 115.46(14)
C5 C10 C9 121.84(13)
C7 C11 C12 114.90(12)
O2 C12 C11 108.65(11)
O2 C12 C13 114.70(11)
C11 C12 C13 111.85(11)
C27 C13 C12 111.37(11)
C27 C13 C14 112.71(12)
C12 C13 C14 104.61(11)
C27 C13 C17 110.43(11)
C12 C13 C17 117.73(11)
C14 C13 C17 99.28(10)
C15 C14 C8 117.09(13)
C15 C14 C13 104.56(12)
C8 C14 C13 116.53(11)
C14 C15 C16 102.85(13)
C15 C16 C17 107.74(12)
C18 C17 C16 109.39(11)
C18 C17 C13 120.80(11)
C16 C17 C13 103.64(11)
C19 C18 C22 107.46(12)
C19 C18 C17 116.67(11)
C22 C18 C17 110.15(12)
O5 C19 C18 112.55(12)
O5 C20 C21 108.60(12)
O5 C20 C24 110.69(11)
C21 C20 C24 106.78(12)
O5 C20 C26 104.93(12)
C21 C20 C26 112.44(13)
C24 C20 C26 113.37(13)
C22 C21 C20 108.55(12)
O4 C22 C21 109.83(12)
O4 C22 C18 109.51(12)
C21 C22 C18 112.42(12)
O3 C23 O4 117.30(15)
O3 C23 C24 123.34(17)
O4 C23 C24 119.36(13)
C25 C24 C23 117.02(15)
C25 C24 C20 123.85(15)
C23 C24 C20 119.12(13)

loop_
_geom_bond_atom_site_label_1
_geom_bond_atom_site_label_2
_geom_bond_distance
O1 C1 1.205(2)
O2 C12 1.4330(17)
O3 C23 1.2100(18)
O4 C23 1.333(2)
O4 C22 1.4614(18)
O5 C19 1.4314(18)
O5 C20 1.4523(17)
O6 C5 1.4403(19)
O6 C10 1.448(2)
C1 C2 1.465(3)
C1 C6 1.5359(19)
C2 C3 1.319(3)
C3 C4 1.468(3)
C4 C5 1.510(2)
C5 C10 1.458(2)
C5 C6 1.527(2)
C6 C28 1.534(2)
C6 C7 1.5743(19)
C7 C11 1.531(2)
C7 C8 1.5357(17)
C8 C9 1.520(2)
C8 C14 1.527(2)
C9 C10 1.483(2)
C11 C12 1.530(2)
C12 C13 1.5403(17)
C13 C27 1.5295(18)
C13 C14 1.547(2)
C13 C17 1.5690(18)
C14 C15 1.5230(19)
C15 C16 1.531(2)
C16 C17 1.561(2)
C17 C18 1.545(2)
C18 C19 1.515(2)
C18 C22 1.533(2)
C20 C21 1.512(2)
C20 C24 1.519(2)
C20 C26 1.512(2)
C21 C22 1.502(2)
C23 C24 1.484(2)
C24 C25 1.318(2)

loop_
_geom_hbond_atom_site_label_D
_geom_hbond_atom_site_label_H
_geom_hbond_atom_site_label_A
_geom_hbond_distance_DH
_geom_hbond_distance_HA
_geom_hbond_distance_DA
_geom_hbond_angle_DHA
_geom_hbond_site_symmetry_A
O1W H33 O3 0.83(3) 2.18(3) 2.997(2) 166(3) 1_565
O1W H34 O2W 0.97(3) 1.82(3) 2.784(2) 170(2) 3_655
O2W H35 O5 0.89(3) 2.04(3) 2.8718(18) 155(3) 4_456
O2W H36 O2 0.86(3) 1.96(3) 2.804(2) 166(3) 4_456
O2 H39 O1W 0.88(3) 1.90(3) 2.768(2) 170(2) 3_645

loop_
_geom_torsion_atom_site_label_1
_geom_torsion_atom_site_label_2
_geom_torsion_atom_site_label_3
_geom_torsion_atom_site_label_4
_geom_torsion
O1 C1 C2 C3 -155.0(2)
C6 C1 C2 C3 24.1(3)
C1 C2 C3 C4 -4.7(3)
C2 C3 C4 C5 -32.9(3)
C10 O6 C5 C4 110.01(18)
C10 O6 C5 C6 -113.62(15)
C3 C4 C5 O6 -170.23(17)
C3 C4 C5 C10 -103.3(2)
C3 C4 C5 C6 53.6(2)
O6 C5 C6 C1 -170.62(13)
C10 C5 C6 C1 120.30(16)
C4 C5 C6 C1 -35.6(2)
O6 C5 C6 C28 -52.71(16)
C10 C5 C6 C28 -121.79(16)
C4 C5 C6 C28 82.29(19)
O6 C5 C6 C7 72.16(17)
C10 C5 C6 C7 3.1(2)
C4 C5 C6 C7 -152.83(16)
O1 C1 C6 C5 176.49(16)
C2 C1 C6 C5 -2.6(2)
O1 C1 C6 C28 58.7(2)
C2 C1 C6 C28 -120.41(17)
O1 C1 C6 C7 -62.11(19)
C2 C1 C6 C7 118.80(16)
C5 C6 C7 C11 -160.04(13)
C1 C6 C7 C11 80.03(15)
C28 C6 C7 C11 -37.78(17)
C5 C6 C7 C8 -32.90(16)
C1 C6 C7 C8 -152.82(12)
C28 C6 C7 C8 89.37(15)
C11 C7 C8 C9 -171.31(12)
C6 C7 C8 C9 59.71(16)
C11 C7 C8 C14 -51.00(15)
C6 C7 C8 C14 -179.97(11)
C14 C8 C9 C10 -174.40(12)
C7 C8 C9 C10 -54.67(17)
C5 O6 C10 C9 113.42(15)
C4 C5 C10 O6 -101.57(18)
C6 C5 C10 O6 102.97(16)
O6 C5 C10 C9 -102.76(17)
C4 C5 C10 C9 155.68(18)
C6 C5 C10 C9 0.2(2)
C8 C9 C10 O6 -42.38(18)
C8 C9 C10 C5 26.1(2)
C8 C7 C11 C12 52.70(17)
C6 C7 C11 C12 -178.19(12)
C7 C11 C12 O2 175.91(12)
C7 C11 C12 C13 -56.46(17)
O2 C12 C13 C27 57.21(16)
C11 C12 C13 C27 -67.10(16)
O2 C12 C13 C14 179.24(11)
C11 C12 C13 C14 54.93(14)
O2 C12 C13 C17 -71.77(15)
C11 C12 C13 C17 163.91(12)
C9 C8 C14 C15 -55.54(17)
C7 C8 C14 C15 -175.94(13)
C9 C8 C14 C13 179.65(11)
C7 C8 C14 C13 59.24(15)
C27 C13 C14 C15 -69.57(15)
C12 C13 C14 C15 169.28(12)
C17 C13 C14 C15 47.28(14)
C27 C13 C14 C8 61.39(16)
C12 C13 C14 C8 -59.76(14)
C17 C13 C14 C8 178.25(11)
C8 C14 C15 C16 -169.38(13)
C13 C14 C15 C16 -38.75(16)
C14 C15 C16 C17 14.33(18)
C15 C16 C17 C18 144.61(13)
C15 C16 C17 C13 14.51(16)
C27 C13 C17 C18 -40.96(17)
C12 C13 C17 C18 88.47(15)
C14 C13 C17 C18 -159.53(11)
C27 C13 C17 C16 81.89(14)
C12 C13 C17 C16 -148.69(13)
C14 C13 C17 C16 -36.69(13)
C16 C17 C18 C19 177.06(13)
C13 C17 C18 C19 -62.88(17)
C16 C17 C18 C22 54.25(15)
C13 C17 C18 C22 174.31(12)
C20 O5 C19 C18 -57.33(16)
C22 C18 C19 O5 51.99(15)
C17 C18 C19 O5 -72.20(16)
C19 O5 C20 C21 59.17(15)
C19 O5 C20 C24 -57.75(15)
C19 O5 C20 C26 179.59(12)
O5 C20 C21 C22 -58.22(15)
C24 C20 C21 C22 61.17(15)
C26 C20 C21 C22 -173.88(13)
C23 O4 C22 C21 30.36(19)
C23 O4 C22 C18 -93.54(16)
C20 C21 C22 O4 -63.04(15)
C20 C21 C22 C18 59.15(16)
C19 C18 C22 O4 67.64(14)
C17 C18 C22 O4 -164.29(11)
C19 C18 C22 C21 -54.74(16)
C17 C18 C22 C21 73.33(15)
C22 O4 C23 O3 -177.25(14)
C22 O4 C23 C24 2.1(2)
O3 C23 C24 C25 -1.6(2)
O4 C23 C24 C25 179.18(15)
O3 C23 C24 C20 177.34(15)
O4 C23 C24 C20 -1.9(2)
O5 C20 C24 C25 -92.94(17)
C21 C20 C24 C25 149.03(15)
C26 C20 C24 C25 24.7(2)
O5 C20 C24 C23 88.24(15)
C21 C20 C24 C23 -29.79(17)
C26 C20 C24 C23 -154.16(14)

loop_
_cod_related_entry_id
_cod_related_entry_database
_cod_related_entry_code
1 ChemSpider 21193993
